data_4344428
loop_
_publ_author_name
'Shen, Jun-Jian'
'Shao, Jiang-Yang'
'Gong, Zhong-Liang'
'Zhong, Yu-Wu'

_publ_section_title
;
 Cyclometalated Osmium-Amine Electronic Communication through the
 p-Oligophenylene Wire.
;
_journal_issue 22
_journal_name_full 'Inorganic chemistry'
_journal_page_first 10776
_journal_page_last 10784
_journal_paper_doi 10.1021/acs.inorgchem.5b01828
_journal_volume 54
_journal_year 2015
_chemical_formula_moiety 'C63 H47 N6 O2 Os, 2.5(C H2 Cl2), F6 P'
_chemical_formula_sum 'C65.5 H52 Cl5 F6 N6 O2 Os P'
_chemical_formula_weight 1467.55
_chemical_name_systematic
;
 ?
;
_space_group_crystal_system monoclinic
_space_group_IT_number 14
_space_group_name_Hall '-P 2ybc'
_space_group_name_H-M_alt 'P 1 21/c 1'
_symmetry_space_group_name_Hall '-P 2ybc'
_symmetry_space_group_name_H-M 'P 1 21/c 1'
_atom_sites_solution_hydrogens geom
_audit_creation_date 2014-07-11
_audit_creation_method
;
Olex2 1.2
(compiled 2013.12.10 svn.r2850 for OlexSys, GUI svn.r4736)
;
_cell_angle_alpha 90
_cell_angle_beta 93.943(4)
_cell_angle_gamma 90
_cell_formula_units_Z 8
_cell_length_a 52.130(18)
_cell_length_b 8.757(2)
_cell_length_c 26.681(9)
_cell_measurement_reflns_used 16402
_cell_measurement_temperature 173.1500
_cell_measurement_theta_max 27.3688
_cell_measurement_theta_min 4.2497
_cell_volume 12151(6)
_computing_cell_refinement 'CrystalClear (Rigaku Inc., 2007)'
_computing_data_collection 'CrystalClear (Rigaku Inc., 2007)'
_computing_data_reduction 'CrystalClear (Rigaku Inc., 2007)'
_computing_molecular_graphics 'Olex2 (Dolomanov et al., 2009)'
_computing_publication_material 'Olex2 (Dolomanov et al., 2009)'
_computing_structure_refinement 'SHELXL (Sheldrick, 2013)'
_computing_structure_solution
;
'SHELXS (Sheldrick, 2013)'
;
_diffrn_ambient_temperature 173.1500
_diffrn_detector_area_resol_mean 28.5714
_diffrn_measured_fraction_theta_full 0.962
_diffrn_measured_fraction_theta_max 0.966
_diffrn_measurement_device
;
Saturn724 (2x2 bin mode)
;
_diffrn_measurement_device_details
;
AFC10: Fixed Chi 2 circle
;
_diffrn_measurement_device_type 'Saturn724+ CCD'
_diffrn_measurement_method '\w scans at fixed \c = 45\%'
_diffrn_orient_matrix_type d*Trek
_diffrn_orient_matrix_UB_11 0.0087
_diffrn_orient_matrix_UB_12 -0.0072
_diffrn_orient_matrix_UB_13 0.0358
_diffrn_orient_matrix_UB_21 0.0033
_diffrn_orient_matrix_UB_22 -0.1118
_diffrn_orient_matrix_UB_23 -0.0232
_diffrn_orient_matrix_UB_31 0.0190
_diffrn_orient_matrix_UB_32 0.0012
_diffrn_orient_matrix_UB_33 -0.0030
_diffrn_radiation_detector CCD
_diffrn_radiation_monochromator 'Graphite Monochromator'
_diffrn_radiation_type MoK\a
_diffrn_radiation_wavelength 0.71073
_diffrn_reflns_av_R_equivalents 0.0824
_diffrn_reflns_av_unetI/netI 0.0667
_diffrn_reflns_laue_measured_fraction_full 0.962
_diffrn_reflns_laue_measured_fraction_max 0.966
_diffrn_reflns_limit_h_max 62
_diffrn_reflns_limit_h_min -62
_diffrn_reflns_limit_k_max 10
_diffrn_reflns_limit_k_min -10
_diffrn_reflns_limit_l_max 31
_diffrn_reflns_limit_l_min -31
_diffrn_reflns_number 106506
_diffrn_reflns_point_group_measured_fraction_full 0.962
_diffrn_reflns_point_group_measured_fraction_max 0.966
_diffrn_reflns_theta_full 25.242
_diffrn_reflns_theta_max 25.198
_diffrn_reflns_theta_min 1.175
_diffrn_source 'Sealed Tube'
_diffrn_source_current 30.0000
_diffrn_source_power 1.5000
_diffrn_source_voltage 50.0000
_exptl_absorpt_coefficient_mu 2.415
_exptl_absorpt_correction_T_max 1.0000
_exptl_absorpt_correction_T_min 0.5055
_exptl_absorpt_correction_type multi-scan
_exptl_absorpt_process_details 'CrystalClear (Rigaku Inc., 2007)'
_exptl_crystal_colour black
_exptl_crystal_colour_primary black
_exptl_crystal_density_diffrn 1.604
_exptl_crystal_description plate
_exptl_crystal_F_000 5864
_exptl_crystal_size_max 0.61
_exptl_crystal_size_mid 0.32
_exptl_crystal_size_min 0.06
_refine_diff_density_max 1.609
_refine_diff_density_min -1.404
_refine_diff_density_rms 0.136
_refine_ls_extinction_method none
_refine_ls_goodness_of_fit_ref 1.242
_refine_ls_hydrogen_treatment constr
_refine_ls_matrix_type full
_refine_ls_number_parameters 1562
_refine_ls_number_reflns 21159
_refine_ls_number_restraints 20
_refine_ls_restrained_S_all 1.245
_refine_ls_R_factor_all 0.1040
_refine_ls_R_factor_gt 0.0885
_refine_ls_shift/su_max 0.002
_refine_ls_shift/su_mean 0.000
_refine_ls_structure_factor_coef Fsqd
_refine_ls_weighting_details 'w=1/[\s^2^(Fo^2^)+(0.0221P)^2^+113.1199P] where P=(Fo^2^+2Fc^2^)/3'
_refine_ls_weighting_scheme calc
_refine_ls_wR_factor_gt 0.1535
_refine_ls_wR_factor_ref 0.1598
_reflns_Friedel_coverage 0.000
_reflns_number_gt 18650
_reflns_number_total 21159
_reflns_threshold_expression 'I > 2\s(I)'
_cod_data_source_file ic5b01828_si_003.cif
_cod_data_source_block a
_cod_depositor_comments 'Adding full bibliography for 4344428--4344429.cif.'
_cod_original_cell_volume 12151(7)
_cod_database_code 4344428
_shelxl_version_number 2013-4
_shelx_space_group_comment
;
The symmetry employed for this shelxl refinement is uniquely defined
by the following loop, which should always be used as a source of
symmetry information in preference to the above space-group names.
They are only intended as comments.
;
_diffrn_number_total 27209
_olex2_refinement_description
;
1. Fixed Uiso
 At 1.2 times of:
  All C(H) groups, All C(H,H) groups
 At 1.5 times of:
  All C(H,H,H) groups
2. Restrained distances
 Cl8-C67 = Cl7-C67
 1.76 with sigma of 0.01
3. Uiso/Uaniso restraints and constraints
Cl8 \\sim C67 \\sim Cl7: within 1.7A with sigma of 0.02 and sigma for terminal
atoms of 0.04
Uanis(Cl8) \\sim Ueq, Uanis(C67) \\sim Ueq, Uanis(Cl7) \\sim Ueq: with sigma of
0.01 and sigma for terminal atoms of 0.02
4.a Secondary CH2 refined with riding coordinates:
 C67(H67A,H67B), C68(H68A,H68B), C66(H66A,H66B), C64(H64A,H64B), C65(H65A,H65B)
4.b Aromatic/amide H refined with riding coordinates:
 C1A(H1A), C2A(H2A), C3A(H3A), C4A(H4A), C7A(H7A), C8A(H8A), C9A(H9A),
 C12A(H12A), C13A(H13A), C14A(H14A), C15A(H15A), C16A(H16A), C17A(H17A),
 C18A(H18A), C19A(H19A), C22A(H22A), C24A(H24A), C28A(H28A), C29A(H29A),
 C30A(H30A), C31A(H31A), C33A(H33A), C34A(H34A), C36A(H36A), C37A(H37A),
 C39A(H39A), C40A(H40A), C42A(H42A), C43A(H43A), C45A(H45A), C46A(H46A),
 C48A(H48A), C49A(H49A), C51A(H51A), C52A(H52A), C54A(H54A), C55A(H55A),
 C58A(H58A), C59A(H59A), C61A(H61A), C62A(H62A), C1(H1), C2(H2), C3(H3), C4(H4),
  C7(H7), C8(H8), C9(H9), C12(H12), C13(H13), C14(H14), C15(H15), C16(H16),
 C17(H17), C18(H18), C19(H19), C22(H22), C24(H24), C28(H28), C29(H29), C30(H30),
  C31(H31), C33(H33), C34(H34), C36(H36), C37(H37), C39(H39), C40(H40),
 C42(H42), C43(H43), C45(H45), C46(H46), C48(H48), C49(H49), C51(H51), C52(H52),
  C54(H54), C55(H55), C58(H58), C59(H59), C61(H61), C62(H62)
4.c Idealised Me refined as rotating group:
 C56A(H56A,H56B,H56C), C63A(H63A,H63B,H63C), C56(H56D,H56E,H56F), C63(H63D,
 H63E,H63F)
;

loop_
_space_group_symop_operation_xyz
'x, y, z'
'-x, y+1/2, -z+1/2'
'-x, -y, -z'
'x, -y-1/2, z-1/2'

loop_
_atom_site_label
_atom_site_type_symbol
_atom_site_fract_x
_atom_site_fract_y
_atom_site_fract_z
_atom_site_U_iso_or_equiv
_atom_site_adp_type
_atom_site_occupancy
_atom_site_site_symmetry_order
_atom_site_calc_flag
_atom_site_refinement_flags_posn
H1A H 0.4052 0.3494 0.3469 0.054 Uiso 1 1 calc R
H2A H 0.4091 0.1255 0.3031 0.067 Uiso 1 1 calc R
H3A H 0.3805 0.0692 0.2356 0.073 Uiso 1 1 calc R
H4A H 0.3470 0.2368 0.2154 0.062 Uiso 1 1 calc R
H7A H 0.3143 0.4196 0.1995 0.061 Uiso 1 1 calc R
H8A H 0.2876 0.6285 0.1876 0.060 Uiso 1 1 calc R
H9A H 0.2930 0.8396 0.2395 0.052 Uiso 1 1 calc R
H12A H 0.3052 1.0431 0.2931 0.051 Uiso 1 1 calc R
H13A H 0.3186 1.2265 0.3506 0.060 Uiso 1 1 calc R
H14A H 0.3533 1.1744 0.4081 0.068 Uiso 1 1 calc R
H15A H 0.3739 0.9438 0.4049 0.048 Uiso 1 1 calc R
H16A H 0.3871 0.7720 0.2421 0.045 Uiso 1 1 calc R
H17A H 0.4228 0.8831 0.2132 0.051 Uiso 1 1 calc R
H18A H 0.4600 0.9020 0.2656 0.055 Uiso 1 1 calc R
H19A H 0.4604 0.8055 0.3471 0.051 Uiso 1 1 calc R
H22A H 0.4549 0.7180 0.4322 0.044 Uiso 1 1 calc R
H24A H 0.4024 0.5304 0.5188 0.044 Uiso 1 1 calc R
H28A H 0.3586 0.4288 0.5157 0.054 Uiso 1 1 calc R
H29A H 0.3156 0.3754 0.5071 0.064 Uiso 1 1 calc R
H30A H 0.2923 0.4317 0.4324 0.057 Uiso 1 1 calc R
H31A H 0.3123 0.5307 0.3671 0.048 Uiso 1 1 calc R
H33A H 0.4829 0.5952 0.4959 0.045 Uiso 1 1 calc R
H34A H 0.5107 0.6112 0.5673 0.046 Uiso 1 1 calc R
H36A H 0.4507 0.7091 0.6492 0.046 Uiso 1 1 calc R
H37A H 0.4233 0.6968 0.5782 0.048 Uiso 1 1 calc R
H39A H 0.4825 0.8275 0.7012 0.049 Uiso 1 1 calc R
H40A H 0.5079 0.8285 0.7747 0.050 Uiso 1 1 calc R
H42A H 0.5545 0.5241 0.7167 0.051 Uiso 1 1 calc R
H43A H 0.5287 0.5143 0.6438 0.051 Uiso 1 1 calc R
H45A H 0.5339 0.8512 0.8376 0.062 Uiso 1 1 calc R
H46A H 0.5566 0.8317 0.9149 0.067 Uiso 1 1 calc R
H48A H 0.5988 0.4943 0.8619 0.063 Uiso 1 1 calc R
H49A H 0.5751 0.5059 0.7858 0.064 Uiso 1 1 calc R
H51A H 0.6351 0.7149 0.9072 0.060 Uiso 1 1 calc R
H52A H 0.6753 0.6062 0.9166 0.066 Uiso 1 1 calc R
H54A H 0.6491 0.3075 1.0141 0.063 Uiso 1 1 calc R
H55A H 0.6082 0.4077 1.0031 0.060 Uiso 1 1 calc R
H56A H 0.7022 0.3807 0.9075 0.109 Uiso 1 1 calc GR
H56B H 0.7232 0.3303 0.9490 0.109 Uiso 1 1 calc GR
H56C H 0.7150 0.5022 0.9444 0.109 Uiso 1 1 calc GR
H58A H 0.5966 0.7380 1.0415 0.064 Uiso 1 1 calc R
H59A H 0.5692 0.7023 1.1051 0.062 Uiso 1 1 calc R
H61A H 0.5208 0.4669 1.0138 0.065 Uiso 1 1 calc R
H62A H 0.5483 0.5006 0.9486 0.061 Uiso 1 1 calc R
H63A H 0.4936 0.5466 1.0766 0.095 Uiso 1 1 calc GR
H63B H 0.4968 0.4798 1.1312 0.095 Uiso 1 1 calc GR
H63C H 0.5069 0.3878 1.0862 0.095 Uiso 1 1 calc GR
C1A C 0.3933(2) 0.3269(11) 0.3204(4) 0.045(3) Uani 1 1 d .
C2A C 0.3958(2) 0.1928(12) 0.2939(4) 0.056(3) Uani 1 1 d .
C3A C 0.3787(3) 0.1584(12) 0.2540(4) 0.061(3) Uani 1 1 d .
C4A C 0.3589(2) 0.2598(12) 0.2418(4) 0.052(3) Uani 1 1 d .
C5A C 0.35653(19) 0.3951(11) 0.2681(3) 0.037(2) Uani 1 1 d .
C6A C 0.33708(18) 0.5114(10) 0.2561(3) 0.033(2) Uani 1 1 d .
C7A C 0.3169(2) 0.5060(13) 0.2194(4) 0.051(3) Uani 1 1 d .
C8A C 0.3008(2) 0.6301(13) 0.2128(4) 0.050(3) Uani 1 1 d .
C9A C 0.3042(2) 0.7573(12) 0.2434(4) 0.043(2) Uani 1 1 d .
C10A C 0.32457(19) 0.7609(11) 0.2799(3) 0.036(2) Uani 1 1 d .
C11A C 0.33146(18) 0.8835(11) 0.3153(3) 0.037(2) Uani 1 1 d .
C12A C 0.3191(2) 1.0235(11) 0.3161(4) 0.043(2) Uani 1 1 d .
C13A C 0.3269(2) 1.1329(12) 0.3502(4) 0.050(3) Uani 1 1 d .
C14A C 0.3477(2) 1.1019(12) 0.3843(4) 0.056(3) Uani 1 1 d .
C15A C 0.3599(2) 0.9632(11) 0.3823(4) 0.040(2) Uani 1 1 d .
C16A C 0.4018(2) 0.7809(10) 0.2638(3) 0.038(2) Uani 1 1 d .
C17A C 0.4232(2) 0.8466(11) 0.2460(4) 0.042(2) Uani 1 1 d .
C18A C 0.4453(2) 0.8578(11) 0.2771(4) 0.046(3) Uani 1 1 d .
C19A C 0.4454(2) 0.8021(11) 0.3263(4) 0.042(2) Uani 1 1 d .
C20A C 0.42316(18) 0.7419(10) 0.3441(3) 0.034(2) Uani 1 1 d .
C21A C 0.41981(19) 0.6823(10) 0.3947(3) 0.033(2) Uani 1 1 d .
C22A C 0.43830(19) 0.6831(11) 0.4361(3) 0.037(2) Uani 1 1 d .
C23A C 0.43136(18) 0.6305(11) 0.4833(3) 0.036(2) Uani 1 1 d .
C24A C 0.40665(19) 0.5705(10) 0.4882(3) 0.036(2) Uani 1 1 d .
C25A C 0.38832(18) 0.5709(10) 0.4471(3) 0.031(2) Uani 1 1 d .
C26A C 0.39498(18) 0.6295(10) 0.3997(3) 0.034(2) Uani 1 1 d .
C27A C 0.36176(19) 0.5189(10) 0.4462(3) 0.034(2) Uani 1 1 d .
C28A C 0.3492(2) 0.4516(12) 0.4857(4) 0.045(3) Uani 1 1 d .
C29A C 0.3237(2) 0.4191(14) 0.4806(4) 0.053(3) Uani 1 1 d .
C30A C 0.3098(2) 0.4515(13) 0.4359(4) 0.047(3) Uani 1 1 d .
C31A C 0.32189(19) 0.5121(11) 0.3972(4) 0.040(2) Uani 1 1 d .
C32A C 0.44994(19) 0.6398(11) 0.5289(3) 0.036(2) Uani 1 1 d .
C33A C 0.47637(19) 0.6169(11) 0.5266(3) 0.038(2) Uani 1 1 d .
C34A C 0.49320(19) 0.6262(11) 0.5699(3) 0.038(2) Uani 1 1 d .
C35A C 0.48390(18) 0.6580(10) 0.6172(3) 0.033(2) Uani 1 1 d .
C36A C 0.45733(18) 0.6851(11) 0.6186(4) 0.039(2) Uani 1 1 d .
C37A C 0.44070(19) 0.6772(11) 0.5759(3) 0.040(2) Uani 1 1 d .
C38A C 0.50152(19) 0.6673(10) 0.6633(3) 0.035(2) Uani 1 1 d .
C39A C 0.49672(19) 0.7634(12) 0.7041(3) 0.041(2) Uani 1 1 d .
C40A C 0.5123(2) 0.7664(11) 0.7483(4) 0.042(2) Uani 1 1 d .
C41A C 0.53454(18) 0.6782(10) 0.7541(3) 0.033(2) Uani 1 1 d .
C42A C 0.5398(2) 0.5848(11) 0.7138(4) 0.043(2) Uani 1 1 d .
C43A C 0.5242(2) 0.5781(11) 0.6696(4) 0.043(2) Uani 1 1 d .
C44A C 0.5512(2) 0.6762(11) 0.8032(3) 0.041(2) Uani 1 1 d .
C45A C 0.5465(2) 0.7762(11) 0.8426(4) 0.052(3) Uani 1 1 d .
C46A C 0.5604(2) 0.7656(12) 0.8891(4) 0.056(3) Uani 1 1 d .
C47A C 0.5795(2) 0.6579(11) 0.8972(4) 0.047(3) Uani 1 1 d .
C48A C 0.5853(2) 0.5637(13) 0.8576(4) 0.052(3) Uani 1 1 d .
C49A C 0.5712(2) 0.5716(13) 0.8115(4) 0.053(3) Uani 1 1 d .
C50A C 0.6164(2) 0.5742(11) 0.9532(3) 0.044(3) Uani 1 1 d .
C51A C 0.6376(2) 0.6310(12) 0.9284(4) 0.050(3) Uani 1 1 d .
C52A C 0.6620(2) 0.5668(13) 0.9342(4) 0.055(3) Uani 1 1 d .
C53A C 0.6664(2) 0.4442(13) 0.9663(4) 0.050(3) Uani 1 1 d .
C54A C 0.6461(2) 0.3885(13) 0.9919(4) 0.052(3) Uani 1 1 d .
C55A C 0.6214(2) 0.4495(12) 0.9857(4) 0.050(3) Uani 1 1 d .
C56A C 0.7091(2) 0.3986(17) 0.9413(4) 0.073(4) Uani 1 1 d .
C57A C 0.5751(2) 0.6244(12) 0.9874(4) 0.044(3) Uani 1 1 d .
C58A C 0.5814(2) 0.6834(12) 1.0352(4) 0.054(3) Uani 1 1 d .
C59A C 0.5650(2) 0.6603(12) 1.0735(4) 0.051(3) Uani 1 1 d .
C60A C 0.5432(2) 0.5785(11) 1.0659(4) 0.045(3) Uani 1 1 d .
C61A C 0.5362(2) 0.5202(12) 1.0194(4) 0.055(3) Uani 1 1 d .
C62A C 0.5527(2) 0.5424(13) 0.9800(4) 0.051(3) Uani 1 1 d .
C63A C 0.5046(2) 0.4880(14) 1.0997(5) 0.064(3) Uani 1 1 d .
N1A N 0.37358(15) 0.4284(8) 0.3084(3) 0.0367(19) Uani 1 1 d .
N2A N 0.34031(14) 0.6392(8) 0.2863(3) 0.0314(17) Uani 1 1 d .
N3A N 0.35235(15) 0.8536(8) 0.3489(3) 0.0346(18) Uani 1 1 d .
N4A N 0.40091(15) 0.7279(8) 0.3119(3) 0.0343(18) Uani 1 1 d .
N5A N 0.34745(15) 0.5472(8) 0.4002(3) 0.0332(18) Uani 1 1 d .
N6A N 0.59181(17) 0.6430(10) 0.9471(3) 0.044(2) Uani 1 1 d .
O1A O 0.52882(16) 0.5617(9) 1.1073(3) 0.060(2) Uani 1 1 d .
O2A O 0.68963(16) 0.3726(10) 0.9751(3) 0.064(2) Uani 1 1 d .
Os1A Os 0.36858(2) 0.63739(4) 0.34286(2) 0.03080(11) Uani 1 1 d .
H1 H 0.8531 0.6419 0.4382 0.061 Uiso 1 1 calc R
H2 H 0.8582 0.8761 0.4031 0.080 Uiso 1 1 calc R
H3 H 0.8360 0.9400 0.3281 0.082 Uiso 1 1 calc R
H4 H 0.8076 0.7615 0.2899 0.069 Uiso 1 1 calc R
H7 H 0.7800 0.5705 0.2566 0.061 Uiso 1 1 calc R
H8 H 0.7561 0.3609 0.2317 0.069 Uiso 1 1 calc R
H9 H 0.7568 0.1432 0.2814 0.057 Uiso 1 1 calc R
H12 H 0.7587 -0.0494 0.3438 0.053 Uiso 1 1 calc R
H13 H 0.7627 -0.2248 0.4094 0.068 Uiso 1 1 calc R
H14 H 0.7910 -0.1724 0.4777 0.064 Uiso 1 1 calc R
H15 H 0.8147 0.0502 0.4806 0.059 Uiso 1 1 calc R
H16 H 0.7656 0.4614 0.4332 0.053 Uiso 1 1 calc R
H17 H 0.7429 0.5278 0.4999 0.083 Uiso 1 1 calc R
H18 H 0.7629 0.5322 0.5811 0.109 Uiso 1 1 calc R
H19 H 0.8057 0.4494 0.5910 0.106 Uiso 1 1 calc R
H22 H 0.8497 0.3595 0.5948 0.071 Uiso 1 1 calc R
H24 H 0.9053 0.2296 0.5049 0.067 Uiso 1 1 calc R
H28 H 0.9123 0.1628 0.4188 0.058 Uiso 1 1 calc R
H29 H 0.9156 0.1275 0.3337 0.065 Uiso 1 1 calc R
H30 H 0.8796 0.1727 0.2775 0.064 Uiso 1 1 calc R
H31 H 0.8418 0.2525 0.3096 0.054 Uiso 1 1 calc R
H33 H 0.8768 0.1801 0.6494 0.074 Uiso 1 1 calc R
H34 H 0.9061 0.1691 0.7178 0.072 Uiso 1 1 calc R
H36 H 0.9580 0.3795 0.6382 0.074 Uiso 1 1 calc R
H37 H 0.9284 0.3842 0.5695 0.073 Uiso 1 1 calc R
H39 H 0.9427 0.0886 0.7652 0.074 Uiso 1 1 calc R
H40 H 0.9738 0.0834 0.8311 0.072 Uiso 1 1 calc R
H42 H 1.0049 0.4638 0.7793 0.078 Uiso 1 1 calc R
H43 H 0.9736 0.4682 0.7133 0.068 Uiso 1 1 calc R
H45 H 0.9982 0.1209 0.8993 0.063 Uiso 1 1 calc R
H46 H 1.0318 0.1043 0.9602 0.068 Uiso 1 1 calc R
H48 H 1.0740 0.3862 0.8814 0.091 Uiso 1 1 calc R
H49 H 1.0402 0.3972 0.8183 0.097 Uiso 1 1 calc R
H51 H 1.0485 0.3989 1.0159 0.075 Uiso 1 1 calc R
H52 H 1.0397 0.3886 1.0996 0.081 Uiso 1 1 calc R
H54 H 1.0853 0.0240 1.1176 0.083 Uiso 1 1 calc R
H55 H 1.0943 0.0355 1.0361 0.083 Uiso 1 1 calc R
H56D H 1.0228 0.2786 1.1695 0.148 Uiso 1 1 calc GR
H56E H 1.0457 0.3899 1.1840 0.148 Uiso 1 1 calc GR
H56F H 1.0377 0.2657 1.2224 0.148 Uiso 1 1 calc GR
H58 H 1.1078 0.4258 1.0059 0.113 Uiso 1 1 calc R
H59 H 1.1479 0.4992 0.9880 0.136 Uiso 1 1 calc R
H61 H 1.1480 0.1948 0.8785 0.102 Uiso 1 1 calc R
H62 H 1.1060 0.1244 0.8967 0.107 Uiso 1 1 calc R
H63D H 1.1768 0.3627 0.8538 0.133 Uiso 1 1 calc GR
H63E H 1.1909 0.2413 0.8890 0.133 Uiso 1 1 calc GR
H63F H 1.2038 0.3998 0.8803 0.133 Uiso 1 1 calc GR
C1 C 0.8437(2) 0.6657(12) 0.4083(4) 0.051(3) Uani 1 1 d .
C2 C 0.8469(3) 0.8062(13) 0.3872(5) 0.067(4) Uani 1 1 d .
C3 C 0.8337(3) 0.8450(13) 0.3427(5) 0.068(4) Uani 1 1 d .
C4 C 0.8169(2) 0.7381(12) 0.3200(4) 0.058(3) Uani 1 1 d .
C5 C 0.8139(2) 0.5963(11) 0.3424(4) 0.040(2) Uani 1 1 d .
C6 C 0.79624(19) 0.4788(10) 0.3213(3) 0.037(2) Uani 1 1 d .
C7 C 0.7806(2) 0.4830(13) 0.2764(4) 0.051(3) Uani 1 1 d .
C8 C 0.7662(2) 0.3585(14) 0.2618(4) 0.058(3) Uani 1 1 d .
C9 C 0.7666(2) 0.2281(13) 0.2914(4) 0.048(3) Uani 1 1 d .
C10 C 0.78177(19) 0.2264(11) 0.3365(3) 0.036(2) Uani 1 1 d .
C11 C 0.78445(17) 0.1038(10) 0.3743(4) 0.034(2) Uani 1 1 d .
C12 C 0.7700(2) -0.0304(12) 0.3717(4) 0.044(3) Uani 1 1 d .
C13 C 0.7723(2) -0.1352(13) 0.4106(4) 0.057(3) Uani 1 1 d .
C14 C 0.7892(2) -0.1036(12) 0.4511(4) 0.053(3) Uani 1 1 d .
C15 C 0.8035(2) 0.0304(12) 0.4528(4) 0.049(3) Uani 1 1 d .
C16 C 0.77371(19) 0.4584(12) 0.4654(4) 0.044(2) Uani 1 1 d .
C17 C 0.7601(2) 0.5000(16) 0.5053(5) 0.069(4) Uani 1 1 d .
C18 C 0.7717(2) 0.501(2) 0.5537(5) 0.091(5) Uani 1 1 d .
C19 C 0.7974(3) 0.453(2) 0.5590(4) 0.088(5) Uani 1 1 d .
C20 C 0.8106(2) 0.4097(14) 0.5188(4) 0.051(3) Uani 1 1 d .
C21 C 0.8378(2) 0.3584(14) 0.5207(4) 0.051(3) Uani 1 1 d .
C22 C 0.8551(2) 0.3410(15) 0.5628(4) 0.059(3) Uani 1 1 d .
C23 C 0.8806(2) 0.2954(15) 0.5570(4) 0.052(3) Uani 1 1 d .
C24 C 0.8884(2) 0.2601(14) 0.5087(4) 0.055(3) Uani 1 1 d .
C25 C 0.87083(19) 0.2710(12) 0.4666(4) 0.043(2) Uani 1 1 d .
C26 C 0.84554(19) 0.3229(11) 0.4724(4) 0.039(2) Uani 1 1 d .
C27 C 0.8751(2) 0.2354(11) 0.4141(4) 0.042(2) Uani 1 1 d .
C28 C 0.8982(2) 0.1827(12) 0.3963(4) 0.048(3) Uani 1 1 d .
C29 C 0.9001(2) 0.1603(13) 0.3456(4) 0.054(3) Uani 1 1 d .
C30 C 0.8787(2) 0.1871(13) 0.3119(4) 0.053(3) Uani 1 1 d .
C31 C 0.8561(2) 0.2361(11) 0.3317(4) 0.045(3) Uani 1 1 d .
C32 C 0.8992(2) 0.2832(15) 0.6019(4) 0.056(3) Uani 1 1 d .
C33 C 0.8932(2) 0.2202(15) 0.6467(4) 0.061(3) Uani 1 1 d .
C34 C 0.9108(2) 0.2148(15) 0.6883(4) 0.060(3) Uani 1 1 d .
C35 C 0.9354(2) 0.2769(14) 0.6865(4) 0.054(3) Uani 1 1 d .
C36 C 0.9417(2) 0.3391(15) 0.6411(4) 0.061(3) Uani 1 1 d .
C37 C 0.9237(2) 0.3418(15) 0.5994(4) 0.061(3) Uani 1 1 d .
C38 C 0.9548(2) 0.2751(15) 0.7314(4) 0.053(3) Uani 1 1 d .
C39 C 0.9553(2) 0.1639(15) 0.7673(4) 0.061(3) Uani 1 1 d .
C40 C 0.9742(2) 0.1602(15) 0.8070(4) 0.060(3) Uani 1 1 d .
C41 C 0.9937(2) 0.2713(15) 0.8112(4) 0.052(3) Uani 1 1 d .
C42 C 0.9927(2) 0.3861(16) 0.7765(4) 0.065(3) Uani 1 1 d .
C43 C 0.9737(2) 0.3892(15) 0.7366(4) 0.057(3) Uani 1 1 d .
C44 C 1.0149(2) 0.2610(16) 0.8509(4) 0.059(3) Uani 1 1 d .
C45 C 1.0133(2) 0.1738(14) 0.8946(4) 0.053(3) Uani 1 1 d .
C46 C 1.0338(2) 0.1632(14) 0.9318(4) 0.056(3) Uani 1 1 d .
C47 C 1.0566(3) 0.2377(16) 0.9270(4) 0.065(3) Uani 1 1 d .
C48 C 1.0591(2) 0.3304(18) 0.8848(5) 0.076(4) Uani 1 1 d .
C49 C 1.0382(3) 0.3383(19) 0.8468(5) 0.081(4) Uani 1 1 d .
C50 C 1.0719(2) 0.2174(15) 1.0160(4) 0.058(3) Uani 1 1 d .
C51 C 1.0559(2) 0.3222(14) 1.0363(4) 0.063(3) Uani 1 1 d .
C52 C 1.0504(3) 0.3160(16) 1.0867(4) 0.068(4) Uani 1 1 d .
C53 C 1.0611(3) 0.2005(14) 1.1178(5) 0.062(3) Uani 1 1 d .
C54 C 1.0776(3) 0.0996(15) 1.0973(5) 0.070(4) Uani 1 1 d .
C55 C 1.0830(3) 0.1062(14) 1.0484(5) 0.069(4) Uani 1 1 d .
C56 C 1.0393(3) 0.288(2) 1.1875(5) 0.099(5) Uani 1 1 d .
C57 C 1.1026(2) 0.2666(13) 0.9527(4) 0.056(3) Uani 1 1 d .
C58 C 1.1156(3) 0.3785(17) 0.9797(6) 0.094(5) Uani 1 1 d .
C59 C 1.1397(3) 0.422(2) 0.9691(7) 0.113(7) Uani 1 1 d .
C60 C 1.1516(2) 0.3570(14) 0.9323(5) 0.057(3) Uani 1 1 d .
C61 C 1.1398(3) 0.2427(17) 0.9040(6) 0.085(4) Uani 1 1 d .
C62 C 1.1145(3) 0.2005(18) 0.9156(6) 0.089(5) Uani 1 1 d .
C63 C 1.1878(3) 0.3484(17) 0.8838(5) 0.089(5) Uani 1 1 d .
N1 N 0.82709(16) 0.5588(9) 0.3870(3) 0.041(2) Uani 1 1 d .
N2 N 0.79610(15) 0.3516(8) 0.3500(3) 0.0342(18) Uani 1 1 d .
N3 N 0.80129(16) 0.1320(9) 0.4148(3) 0.0368(19) Uani 1 1 d .
N4 N 0.79885(16) 0.4127(9) 0.4713(3) 0.041(2) Uani 1 1 d .
N5 N 0.85380(16) 0.2613(8) 0.3813(3) 0.0371(19) Uani 1 1 d .
N6 N 1.07739(19) 0.2249(14) 0.9648(4) 0.071(3) Uani 1 1 d .
O1 O 1.17600(18) 0.4081(12) 0.9246(4) 0.094(3) Uani 1 1 d .
O2 O 1.0568(2) 0.1826(12) 1.1674(3) 0.083(3) Uani 1 1 d .
Os1 Os 0.82070(2) 0.34044(4) 0.41296(2) 0.03334(11) Uani 1 1 d .
F1A F 0.25862(16) 0.1583(8) 0.2995(3) 0.085(2) Uani 1 1 d .
F2A F 0.26080(18) 0.3209(9) 0.3636(3) 0.094(3) Uani 1 1 d .
F3A F 0.28376(17) 0.3637(11) 0.2990(4) 0.112(3) Uani 1 1 d .
F4A F 0.2503(2) 0.5153(8) 0.3107(3) 0.119(4) Uani 1 1 d .
F5A F 0.24787(19) 0.3541(9) 0.2472(3) 0.101(3) Uani 1 1 d .
F6A F 0.22479(16) 0.3057(12) 0.3104(4) 0.122(4) Uani 1 1 d .
P1A P 0.25391(6) 0.3375(3) 0.30503(10) 0.0471(7) Uani 1 1 d .
F1 F 0.71481(13) 0.7842(7) 0.3600(2) 0.0623(18) Uani 1 1 d .
F2 F 0.67979(13) 0.6421(8) 0.3714(3) 0.082(2) Uani 1 1 d .
F3 F 0.70288(18) 0.5988(9) 0.3047(3) 0.093(3) Uani 1 1 d .
F4 F 0.70391(15) 0.4264(7) 0.3683(3) 0.080(2) Uani 1 1 d .
F5 F 0.73909(13) 0.5684(8) 0.3568(3) 0.073(2) Uani 1 1 d .
F6 F 0.71603(14) 0.6144(9) 0.4230(2) 0.074(2) Uani 1 1 d .
P1 P 0.70953(6) 0.6046(3) 0.36397(11) 0.0481(7) Uani 1 1 d .

loop_
_atom_site_aniso_label
_atom_site_aniso_U_11
_atom_site_aniso_U_22
_atom_site_aniso_U_33
_atom_site_aniso_U_23
_atom_site_aniso_U_13
_atom_site_aniso_U_12
C1A 0.060(7) 0.040(6) 0.034(5) -0.005(4) -0.006(5) 0.014(5)
C2A 0.073(9) 0.049(7) 0.043(6) -0.004(5) -0.004(6) 0.025(6)
C3A 0.091(10) 0.035(6) 0.056(7) -0.016(5) -0.002(7) 0.016(6)
C4A 0.075(9) 0.040(6) 0.039(6) -0.012(5) -0.014(6) 0.001(6)
C5A 0.037(6) 0.039(5) 0.035(5) 0.000(4) -0.003(4) 0.003(4)
C6A 0.033(6) 0.041(5) 0.025(5) -0.002(4) -0.004(4) -0.001(4)
C7A 0.064(8) 0.050(6) 0.038(6) -0.007(5) -0.008(5) -0.005(6)
C8A 0.043(7) 0.061(7) 0.044(6) 0.004(5) -0.013(5) 0.004(6)
C9A 0.043(6) 0.045(6) 0.041(6) 0.008(5) -0.002(5) 0.012(5)
C10A 0.042(6) 0.040(5) 0.025(5) 0.004(4) -0.001(4) 0.007(5)
C11A 0.033(6) 0.039(5) 0.039(5) 0.002(4) -0.002(4) 0.007(4)
C12A 0.041(6) 0.041(6) 0.047(6) 0.005(5) 0.010(5) 0.013(5)
C13A 0.046(7) 0.045(6) 0.057(7) -0.002(5) 0.000(5) 0.018(5)
C14A 0.082(9) 0.034(6) 0.052(7) -0.016(5) -0.004(6) -0.005(6)
C15A 0.042(6) 0.041(6) 0.039(5) -0.003(4) 0.003(5) 0.000(5)
C16A 0.049(7) 0.037(5) 0.027(5) -0.003(4) 0.000(4) 0.014(5)
C17A 0.048(7) 0.046(6) 0.034(5) -0.004(4) 0.015(5) 0.010(5)
C18A 0.050(7) 0.044(6) 0.045(6) -0.003(5) 0.018(5) -0.005(5)
C19A 0.038(6) 0.052(6) 0.036(5) -0.009(5) -0.002(5) -0.002(5)
C20A 0.030(6) 0.035(5) 0.035(5) -0.005(4) 0.001(4) 0.009(4)
C21A 0.042(6) 0.038(5) 0.019(4) 0.000(4) -0.002(4) -0.002(4)
C22A 0.032(6) 0.044(6) 0.035(5) 0.001(4) 0.001(4) 0.006(4)
C23A 0.035(6) 0.039(5) 0.031(5) -0.003(4) -0.008(4) 0.005(4)
C24A 0.040(6) 0.036(5) 0.033(5) 0.000(4) -0.002(4) 0.008(4)
C25A 0.032(5) 0.037(5) 0.023(4) 0.000(4) -0.003(4) -0.001(4)
C26A 0.037(6) 0.027(5) 0.039(5) -0.004(4) 0.002(4) 0.002(4)
C27A 0.042(6) 0.034(5) 0.027(5) -0.007(4) -0.001(4) 0.000(4)
C28A 0.041(7) 0.055(6) 0.038(6) -0.004(5) -0.003(5) 0.003(5)
C29A 0.043(7) 0.078(8) 0.039(6) -0.002(5) 0.017(5) -0.012(6)
C30A 0.030(6) 0.072(8) 0.040(6) -0.004(5) 0.006(5) -0.007(5)
C31A 0.037(6) 0.050(6) 0.032(5) -0.010(4) -0.004(4) 0.004(5)
C32A 0.035(6) 0.041(5) 0.031(5) 0.003(4) -0.001(4) 0.002(4)
C33A 0.042(6) 0.044(6) 0.027(5) -0.006(4) 0.001(4) 0.012(5)
C34A 0.034(6) 0.048(6) 0.031(5) 0.000(4) -0.002(4) 0.010(5)
C35A 0.029(5) 0.035(5) 0.033(5) 0.000(4) -0.007(4) 0.004(4)
C36A 0.034(6) 0.048(6) 0.034(5) 0.010(4) 0.002(4) 0.000(5)
C37A 0.031(6) 0.050(6) 0.036(5) 0.003(4) -0.011(4) -0.002(5)
C38A 0.048(6) 0.033(5) 0.023(5) 0.000(4) 0.000(4) -0.006(4)
C39A 0.027(6) 0.063(7) 0.031(5) 0.002(5) -0.004(4) 0.004(5)
C40A 0.045(7) 0.045(6) 0.035(5) -0.004(4) -0.001(5) 0.000(5)
C41A 0.032(6) 0.037(5) 0.028(5) 0.004(4) -0.004(4) 0.000(4)
C42A 0.041(6) 0.044(6) 0.041(6) -0.003(5) -0.011(5) 0.009(5)
C43A 0.049(7) 0.038(5) 0.041(6) -0.004(4) 0.002(5) 0.009(5)
C44A 0.043(6) 0.047(6) 0.032(5) -0.001(4) -0.012(5) -0.005(5)
C45A 0.073(8) 0.036(6) 0.044(6) -0.006(5) -0.018(6) 0.014(5)
C46A 0.084(9) 0.041(6) 0.040(6) -0.008(5) -0.018(6) -0.002(6)
C47A 0.060(7) 0.037(6) 0.041(6) 0.003(5) -0.009(5) 0.003(5)
C48A 0.056(8) 0.059(7) 0.040(6) 0.002(5) -0.005(5) 0.009(6)
C49A 0.055(8) 0.058(7) 0.043(6) -0.010(5) -0.014(5) 0.009(6)
C50A 0.061(8) 0.042(6) 0.027(5) -0.004(4) -0.014(5) -0.004(5)
C51A 0.062(8) 0.045(6) 0.041(6) 0.014(5) -0.006(5) -0.006(6)
C52A 0.051(8) 0.061(7) 0.051(7) 0.007(6) -0.009(6) -0.007(6)
C53A 0.051(7) 0.061(7) 0.037(6) 0.007(5) -0.002(5) 0.004(6)
C54A 0.066(8) 0.051(7) 0.040(6) 0.003(5) 0.006(6) 0.010(6)
C55A 0.072(8) 0.045(6) 0.033(5) 0.002(5) 0.001(5) 0.000(6)
C56A 0.062(9) 0.102(11) 0.055(8) 0.006(7) 0.005(7) 0.001(8)
C57A 0.046(7) 0.044(6) 0.040(6) -0.003(5) -0.015(5) 0.000(5)
C58A 0.069(8) 0.054(7) 0.034(6) -0.002(5) -0.017(6) -0.009(6)
C59A 0.059(8) 0.041(6) 0.052(7) -0.011(5) -0.012(6) 0.001(5)
C60A 0.064(8) 0.035(5) 0.034(5) -0.003(4) -0.002(5) 0.004(5)
C61A 0.058(8) 0.047(6) 0.056(7) -0.008(5) -0.018(6) -0.005(6)
C62A 0.060(8) 0.060(7) 0.033(6) -0.013(5) -0.004(5) 0.011(6)
C63A 0.059(8) 0.068(8) 0.065(8) -0.010(6) 0.011(6) 0.000(7)
N1A 0.041(5) 0.032(4) 0.038(4) 0.005(3) 0.003(4) -0.002(4)
N2A 0.033(5) 0.029(4) 0.032(4) 0.002(3) 0.003(3) 0.002(3)
N3A 0.038(5) 0.028(4) 0.036(4) -0.005(3) -0.003(4) -0.001(3)
N4A 0.042(5) 0.031(4) 0.029(4) 0.001(3) -0.002(4) 0.011(4)
N5A 0.031(5) 0.038(4) 0.029(4) -0.002(3) -0.005(3) 0.002(4)
N6A 0.048(6) 0.050(5) 0.032(4) 0.002(4) -0.011(4) -0.004(4)
O1A 0.068(6) 0.060(5) 0.051(5) -0.005(4) -0.003(4) -0.001(4)
O2A 0.059(6) 0.073(6) 0.060(5) 0.012(4) 0.005(4) 0.004(4)
Os1A 0.0340(2) 0.03141(19) 0.02633(19) -0.00087(15) -0.00296(15) 0.00455(16)
C1 0.051(7) 0.043(6) 0.058(7) -0.011(5) 0.002(6) -0.012(5)
C2 0.077(10) 0.040(7) 0.085(10) -0.019(6) 0.015(8) -0.011(6)
C3 0.080(10) 0.042(7) 0.086(10) 0.011(7) 0.035(8) -0.009(7)
C4 0.078(9) 0.040(6) 0.058(7) 0.012(5) 0.025(6) 0.010(6)
C5 0.045(6) 0.035(5) 0.040(6) 0.003(4) 0.010(5) 0.005(5)
C6 0.044(6) 0.034(5) 0.035(5) -0.002(4) 0.011(5) 0.009(4)
C7 0.061(8) 0.053(7) 0.038(6) 0.005(5) -0.002(5) 0.015(6)
C8 0.058(8) 0.072(8) 0.041(6) 0.003(6) -0.010(6) 0.018(7)
C9 0.037(6) 0.059(7) 0.046(6) -0.007(5) -0.009(5) 0.002(5)
C10 0.042(6) 0.039(5) 0.027(5) -0.005(4) 0.001(4) -0.001(5)
C11 0.019(5) 0.034(5) 0.049(6) -0.006(4) -0.001(4) 0.000(4)
C12 0.042(6) 0.051(6) 0.040(6) -0.009(5) 0.003(5) -0.014(5)
C13 0.060(8) 0.042(6) 0.069(8) 0.004(6) 0.008(6) -0.010(6)
C14 0.059(8) 0.039(6) 0.062(7) 0.011(5) 0.005(6) -0.008(5)
C15 0.054(7) 0.043(6) 0.049(6) 0.007(5) -0.004(5) -0.006(5)
C16 0.027(6) 0.059(7) 0.045(6) -0.008(5) -0.007(4) 0.008(5)
C17 0.038(7) 0.109(11) 0.061(8) -0.005(7) 0.003(6) 0.020(7)
C18 0.040(8) 0.183(17) 0.048(7) -0.028(9) -0.004(6) 0.029(9)
C19 0.056(9) 0.170(16) 0.038(7) -0.024(8) -0.008(6) 0.033(10)
C20 0.039(7) 0.075(8) 0.037(6) -0.005(5) -0.002(5) 0.010(6)
C21 0.041(7) 0.076(8) 0.036(6) -0.015(5) -0.006(5) 0.005(6)
C22 0.036(7) 0.100(10) 0.041(6) -0.015(6) -0.004(5) 0.007(6)
C23 0.028(6) 0.097(9) 0.031(5) -0.008(6) -0.005(4) -0.001(6)
C24 0.031(6) 0.079(8) 0.054(7) -0.004(6) -0.015(5) 0.009(6)
C25 0.034(6) 0.050(6) 0.043(6) -0.003(5) -0.001(5) -0.005(5)
C26 0.033(6) 0.044(6) 0.038(5) -0.006(4) 0.000(4) -0.002(5)
C27 0.046(7) 0.040(6) 0.039(6) 0.001(4) -0.004(5) -0.002(5)
C28 0.031(6) 0.054(7) 0.061(7) -0.014(5) 0.010(5) -0.003(5)
C29 0.044(7) 0.065(7) 0.055(7) -0.013(6) 0.013(6) 0.006(6)
C30 0.059(8) 0.060(7) 0.041(6) -0.010(5) 0.011(6) -0.008(6)
C31 0.048(7) 0.040(6) 0.046(6) -0.005(5) -0.005(5) -0.009(5)
C32 0.038(7) 0.085(9) 0.042(6) -0.007(6) -0.004(5) 0.010(6)
C33 0.037(7) 0.101(10) 0.046(7) 0.000(6) -0.003(5) -0.004(7)
C34 0.045(7) 0.091(9) 0.044(6) 0.001(6) -0.003(5) -0.010(7)
C35 0.050(8) 0.080(8) 0.030(6) -0.004(5) -0.006(5) 0.009(6)
C36 0.042(7) 0.092(9) 0.048(7) 0.007(6) -0.013(5) -0.008(6)
C37 0.048(8) 0.102(10) 0.033(6) 0.014(6) 0.003(5) 0.001(7)
C38 0.026(6) 0.088(9) 0.044(6) -0.014(6) -0.001(5) 0.003(6)
C39 0.053(8) 0.091(9) 0.038(6) 0.002(6) -0.009(5) -0.015(7)
C40 0.048(7) 0.095(9) 0.036(6) 0.005(6) -0.011(5) -0.005(7)
C41 0.040(7) 0.085(9) 0.029(5) -0.007(5) -0.003(5) -0.004(6)
C42 0.043(7) 0.086(9) 0.064(8) -0.005(7) -0.017(6) -0.016(7)
C43 0.038(7) 0.085(9) 0.046(6) 0.009(6) -0.007(5) 0.001(6)
C44 0.032(7) 0.103(10) 0.041(6) -0.022(6) -0.002(5) -0.012(6)
C45 0.037(7) 0.080(8) 0.040(6) -0.010(6) -0.006(5) -0.005(6)
C46 0.045(7) 0.081(8) 0.042(6) -0.006(6) -0.009(5) -0.001(6)
C47 0.061(9) 0.091(10) 0.042(7) -0.010(6) -0.003(6) -0.010(7)
C48 0.034(7) 0.124(12) 0.067(8) 0.000(8) -0.002(6) -0.017(7)
C49 0.064(9) 0.138(14) 0.041(7) 0.005(8) -0.001(6) 0.002(9)
C50 0.057(8) 0.073(8) 0.042(6) -0.015(6) -0.018(6) 0.001(6)
C51 0.069(9) 0.068(8) 0.047(7) 0.003(6) -0.022(6) 0.015(7)
C52 0.064(9) 0.088(10) 0.049(7) -0.001(7) -0.005(6) 0.009(7)
C53 0.071(9) 0.062(8) 0.053(7) -0.003(6) -0.002(7) -0.007(7)
C54 0.090(11) 0.067(8) 0.049(7) -0.009(6) -0.018(7) 0.002(8)
C55 0.076(10) 0.054(8) 0.074(9) -0.014(6) -0.011(7) 0.008(7)
C56 0.101(13) 0.147(16) 0.050(8) 0.013(9) 0.012(8) 0.012(12)
C57 0.044(7) 0.060(7) 0.061(7) -0.018(6) -0.010(6) 0.002(6)
C58 0.067(10) 0.087(11) 0.130(14) -0.046(10) 0.010(10) -0.011(8)
C59 0.063(11) 0.137(15) 0.141(16) -0.081(13) 0.018(10) -0.015(10)
C60 0.030(6) 0.065(8) 0.076(8) -0.001(7) 0.000(6) -0.013(6)
C61 0.091(12) 0.078(10) 0.089(11) -0.026(8) 0.017(9) -0.007(9)
C62 0.062(10) 0.114(12) 0.094(11) -0.036(9) 0.021(8) -0.045(9)
C63 0.088(11) 0.095(11) 0.088(11) -0.003(9) 0.038(9) -0.011(9)
N1 0.038(5) 0.037(4) 0.050(5) -0.010(4) 0.013(4) 0.001(4)
N2 0.036(5) 0.034(4) 0.031(4) 0.000(3) -0.003(3) 0.002(4)
N3 0.044(5) 0.035(4) 0.031(4) 0.004(3) 0.002(4) 0.001(4)
N4 0.042(5) 0.043(5) 0.037(5) -0.003(4) -0.006(4) -0.002(4)
N5 0.044(5) 0.034(4) 0.033(4) -0.008(3) -0.001(4) -0.011(4)
N6 0.037(6) 0.119(9) 0.054(6) -0.004(6) -0.015(5) -0.001(6)
O1 0.059(6) 0.114(8) 0.107(8) -0.036(7) 0.010(6) -0.018(6)
O2 0.092(8) 0.099(7) 0.060(6) 0.010(5) 0.012(5) -0.002(6)
Os1 0.0327(2) 0.0345(2) 0.0320(2) -0.00209(16) -0.00333(16) -0.00347(17)
F1A 0.105(6) 0.055(4) 0.090(5) -0.008(4) -0.040(5) 0.014(4)
F2A 0.146(8) 0.087(6) 0.046(4) -0.008(4) -0.026(5) 0.024(5)
F3A 0.073(6) 0.133(8) 0.132(8) 0.036(6) 0.013(5) -0.010(6)
F4A 0.188(10) 0.043(4) 0.116(7) -0.022(4) -0.063(7) 0.020(5)
F5A 0.166(9) 0.081(5) 0.050(4) 0.010(4) -0.040(5) 0.006(5)
F6A 0.053(5) 0.136(8) 0.179(10) 0.030(7) 0.020(6) 0.012(5)
P1A 0.0506(19) 0.0465(16) 0.0426(15) -0.0030(12) -0.0084(13) 0.0006(14)
F1 0.072(5) 0.049(4) 0.064(4) 0.001(3) -0.014(3) -0.003(3)
F2 0.042(4) 0.076(5) 0.128(7) -0.021(5) 0.003(4) 0.006(4)
F3 0.142(8) 0.075(5) 0.056(4) -0.013(4) -0.039(5) 0.003(5)
F4 0.083(6) 0.042(4) 0.113(6) 0.003(4) -0.001(5) -0.005(4)
F5 0.056(5) 0.083(5) 0.082(5) -0.006(4) 0.014(4) 0.013(4)
F6 0.083(5) 0.099(6) 0.040(4) 0.002(4) -0.003(3) 0.008(4)
P1 0.0492(19) 0.0485(16) 0.0454(16) -0.0029(13) -0.0057(13) 0.0039(14)

loop_
_atom_type_symbol
_atom_type_description
_atom_type_scat_dispersion_real
_atom_type_scat_dispersion_imag
_atom_type_scat_source
C C 0.0033 0.0016 'International Tables Vol C Tables 4.2.6.8 and 6.1.1.4'
H H 0.0000 0.0000 'International Tables Vol C Tables 4.2.6.8 and 6.1.1.4'
Cl Cl 0.1484 0.1585 'International Tables Vol C Tables 4.2.6.8 and 6.1.1.4'
F F 0.0171 0.0103 'International Tables Vol C Tables 4.2.6.8 and 6.1.1.4'
N N 0.0061 0.0033 'International Tables Vol C Tables 4.2.6.8 and 6.1.1.4'
O O 0.0106 0.0060 'International Tables Vol C Tables 4.2.6.8 and 6.1.1.4'
Os Os -1.2165 7.6030 'International Tables Vol C Tables 4.2.6.8 and 6.1.1.4'
P P 0.1023 0.0942 'International Tables Vol C Tables 4.2.6.8 and 6.1.1.4'

loop_
_geom_angle_atom_site_label_1
_geom_angle_atom_site_label_2
_geom_angle_atom_site_label_3
_geom_angle
N1A C1A C2A 121.6(9)
C3A C2A C1A 120.3(10)
C2A C3A C4A 118.3(10)
C3A C4A C5A 121.4(10)
C4A C5A C6A 124.8(9)
N1A C5A C4A 120.0(9)
N1A C5A C6A 115.2(8)
C7A C6A C5A 127.9(9)
N2A C6A C5A 112.5(7)
N2A C6A C7A 119.7(9)
C8A C7A C6A 119.3(10)
C7A C8A C9A 120.6(9)
C8A C9A C10A 119.4(9)
C9A C10A C11A 127.8(9)
N2A C10A C9A 119.9(9)
N2A C10A C11A 112.3(8)
C12A C11A C10A 124.5(9)
C12A C11A N3A 120.2(9)
N3A C11A C10A 115.3(8)
C13A C12A C11A 120.7(10)
C12A C13A C14A 118.9(10)
C15A C14A C13A 119.1(10)
N3A C15A C14A 122.8(10)
C17A C16A N4A 123.2(9)
C16A C17A C18A 119.2(9)
C17A C18A C19A 119.4(10)
C20A C19A C18A 120.3(9)
C19A C20A C21A 127.3(9)
C19A C20A N4A 120.0(8)
N4A C20A C21A 112.7(8)
C22A C21A C20A 126.7(9)
C26A C21A C20A 112.2(8)
C26A C21A C22A 120.9(8)
C23A C22A C21A 119.5(9)
C22A C23A C32A 120.9(9)
C24A C23A C22A 119.8(8)
C24A C23A C32A 119.2(8)
C25A C24A C23A 120.4(9)
C24A C25A C26A 119.9(9)
C24A C25A C27A 127.4(8)
C26A C25A C27A 112.8(8)
C21A C26A C25A 119.4(8)
C21A C26A Os1A 121.1(7)
C25A C26A Os1A 119.5(7)
C28A C27A C25A 127.5(8)
C28A C27A N5A 118.6(9)
N5A C27A C25A 113.8(8)
C29A C28A C27A 121.0(10)
C28A C29A C30A 119.6(10)
C31A C30A C29A 119.9(10)
C30A C31A N5A 123.0(9)
C33A C32A C23A 122.6(8)
C33A C32A C37A 118.0(8)
C37A C32A C23A 119.4(9)
C32A C33A C34A 121.2(9)
C33A C34A C35A 120.9(9)
C34A C35A C38A 121.3(8)
C36A C35A C34A 117.1(8)
C36A C35A C38A 121.6(8)
C37A C36A C35A 122.1(9)
C36A C37A C32A 120.6(9)
C39A C38A C35A 122.5(9)
C39A C38A C43A 115.2(8)
C43A C38A C35A 122.2(8)
C40A C39A C38A 122.9(9)
C39A C40A C41A 121.2(9)
C40A C41A C42A 116.6(8)
C40A C41A C44A 121.5(8)
C42A C41A C44A 121.8(9)
C43A C42A C41A 123.0(9)
C42A C43A C38A 121.0(9)
C45A C44A C41A 121.4(9)
C49A C44A C41A 121.3(9)
C49A C44A C45A 117.3(9)
C46A C45A C44A 121.2(10)
C47A C46A C45A 120.7(10)
C46A C47A C48A 118.6(9)
C46A C47A N6A 118.5(9)
C48A C47A N6A 122.9(9)
C47A C48A C49A 120.9(10)
C48A C49A C44A 121.2(10)
C55A C50A C51A 116.3(10)
C55A C50A N6A 122.0(10)
N6A C50A C51A 121.7(9)
C52A C51A C50A 122.8(10)
C53A C52A C51A 119.6(11)
C52A C53A C54A 118.7(11)
O2A C53A C52A 124.6(11)
O2A C53A C54A 116.7(10)
C53A C54A C55A 122.4(10)
C54A C55A C50A 120.1(11)
C58A C57A N6A 121.6(10)
C62A C57A C58A 118.1(11)
C62A C57A N6A 120.3(9)
C59A C58A C57A 119.9(11)
C60A C59A C58A 121.5(10)
C59A C60A C61A 120.3(11)
C59A C60A O1A 115.7(9)
C61A C60A O1A 124.0(11)
C60A C61A C62A 118.9(11)
C57A C62A C61A 121.3(10)
C1A N1A Os1A 125.4(6)
C5A N1A C1A 118.4(8)
C5A N1A Os1A 116.0(6)
C6A N2A Os1A 118.6(6)
C10A N2A C6A 121.2(8)
C10A N2A Os1A 120.2(6)
C11A N3A Os1A 115.2(6)
C15A N3A C11A 118.2(8)
C15A N3A Os1A 126.6(6)
C16A N4A C20A 117.8(8)
C16A N4A Os1A 125.5(7)
C20A N4A Os1A 116.7(6)
C27A N5A Os1A 115.3(6)
C31A N5A C27A 117.9(8)
C31A N5A Os1A 126.9(6)
C50A N6A C47A 119.1(8)
C50A N6A C57A 117.1(8)
C57A N6A C47A 116.6(8)
C60A O1A C63A 117.3(8)
C53A O2A C56A 118.6(9)
C26A Os1A N1A 102.0(3)
C26A Os1A N2A 177.2(3)
C26A Os1A N3A 103.7(3)
C26A Os1A N4A 77.2(3)
C26A Os1A N5A 78.5(3)
N1A Os1A N3A 154.2(3)
N1A Os1A N4A 91.7(3)
N1A Os1A N5A 94.6(3)
N2A Os1A N1A 77.6(3)
N2A Os1A N3A 76.9(3)
N2A Os1A N4A 105.5(3)
N2A Os1A N5A 98.8(3)
N3A Os1A N5A 92.8(3)
N4A Os1A N3A 91.7(3)
N4A Os1A N5A 155.6(3)
C2 C1 N1 122.3(11)
C1 C2 C3 120.7(12)
C2 C3 C4 118.2(11)
C5 C4 C3 119.8(12)
C4 C5 C6 123.0(10)
N1 C5 C4 121.6(10)
N1 C5 C6 115.4(8)
C7 C6 C5 128.6(9)
N2 C6 C5 112.8(8)
N2 C6 C7 118.6(9)
C8 C7 C6 120.0(10)
C7 C8 C9 120.6(10)
C8 C9 C10 119.0(10)
C9 C10 C11 128.2(9)
N2 C10 C9 119.3(9)
N2 C10 C11 112.5(8)
C12 C11 C10 123.7(9)
N3 C11 C10 115.8(8)
N3 C11 C12 120.4(9)
C13 C12 C11 120.1(10)
C14 C13 C12 118.3(10)
C13 C14 C15 120.5(10)
N3 C15 C14 121.1(10)
N4 C16 C17 122.2(10)
C16 C17 C18 120.5(11)
C17 C18 C19 116.4(11)
C20 C19 C18 122.2(11)
C19 C20 C21 126.0(10)
C19 C20 N4 120.2(10)
N4 C20 C21 113.8(9)
C22 C21 C20 128.5(10)
C22 C21 C26 119.8(10)
C26 C21 C20 111.6(9)
C21 C22 C23 120.3(10)
C22 C23 C24 119.9(9)
C22 C23 C32 120.0(9)
C24 C23 C32 120.1(10)
C25 C24 C23 120.1(10)
C24 C25 C26 119.7(9)
C24 C25 C27 128.0(10)
C26 C25 C27 112.3(9)
C21 C26 C25 120.0(9)
C21 C26 Os1 120.0(7)
C25 C26 Os1 119.9(7)
C28 C27 C25 125.8(9)
N5 C27 C25 113.6(9)
N5 C27 C28 120.6(9)
C29 C28 C27 120.1(10)
C28 C29 C30 119.8(10)
C31 C30 C29 117.7(10)
N5 C31 C30 123.8(10)
C33 C32 C23 123.4(11)
C33 C32 C37 117.3(10)
C37 C32 C23 119.3(10)
C32 C33 C34 122.0(11)
C33 C34 C35 121.1(11)
C34 C35 C38 122.3(10)
C36 C35 C34 117.0(10)
C36 C35 C38 120.7(11)
C35 C36 C37 120.9(11)
C32 C37 C36 121.7(11)
C39 C38 C35 122.7(11)
C39 C38 C43 117.4(10)
C43 C38 C35 119.8(11)
C38 C39 C40 121.8(12)
C39 C40 C41 120.7(11)
C40 C41 C44 120.9(11)
C42 C41 C40 117.6(10)
C42 C41 C44 121.5(11)
C41 C42 C43 121.3(11)
C38 C43 C42 121.0(11)
C45 C44 C41 123.1(10)
C49 C44 C41 121.4(11)
C49 C44 C45 115.5(10)
C44 C45 C46 122.4(11)
C47 C46 C45 121.7(12)
C46 C47 C48 118.5(11)
C46 C47 N6 121.1(11)
C48 C47 N6 120.4(12)
C47 C48 C49 119.3(12)
C44 C49 C48 122.6(12)
C51 C50 C55 117.3(11)
C51 C50 N6 121.1(11)
C55 C50 N6 121.7(12)
C50 C51 C52 121.5(11)
C51 C52 C53 120.0(12)
C54 C53 C52 117.6(12)
O2 C53 C52 124.8(12)
O2 C53 C54 117.6(12)
C55 C54 C53 122.3(13)
C54 C55 C50 121.3(13)
C58 C57 N6 119.7(12)
C62 C57 C58 117.6(13)
C62 C57 N6 122.7(11)
C59 C58 C57 121.5(15)
C60 C59 C58 121.2(15)
C59 C60 C61 120.5(13)
C59 C60 O1 117.0(12)
C61 C60 O1 122.5(12)
C60 C61 C62 117.1(13)
C57 C62 C61 122.2(13)
C1 N1 Os1 127.1(7)
C5 N1 C1 117.4(9)
C5 N1 Os1 115.4(6)
C6 N2 C10 122.5(8)
C6 N2 Os1 118.5(6)
C10 N2 Os1 118.7(6)
C11 N3 Os1 115.1(6)
C15 N3 C11 119.4(8)
C15 N3 Os1 125.4(7)
C16 N4 C20 118.4(9)
C16 N4 Os1 124.7(7)
C20 N4 Os1 116.8(7)
C27 N5 Os1 116.5(6)
C31 N5 C27 118.0(9)
C31 N5 Os1 125.5(7)
C50 N6 C47 119.3(10)
C50 N6 C57 118.8(9)
C57 N6 C47 119.1(10)
C60 O1 C63 117.2(11)
C53 O2 C56 116.3(11)
C26 Os1 N1 103.2(4)
C26 Os1 N2 177.4(4)
C26 Os1 N3 101.8(3)
C26 Os1 N4 77.7(4)
C26 Os1 N5 77.7(3)
N1 Os1 N3 154.8(3)
N1 Os1 N4 94.5(3)
N1 Os1 N5 90.8(3)
N2 Os1 N1 77.7(3)
N2 Os1 N3 77.5(3)
N2 Os1 N4 104.7(3)
N2 Os1 N5 99.9(3)
N3 Os1 N5 97.7(3)
N4 Os1 N3 87.5(3)
N4 Os1 N5 155.4(3)
F2A P1A F1A 88.5(4)
F2A P1A F3A 87.4(5)
F3A P1A F1A 88.5(5)
F4A P1A F1A 178.0(5)
F4A P1A F2A 90.9(4)
F4A P1A F3A 89.6(6)
F5A P1A F1A 91.3(4)
F5A P1A F2A 178.5(6)
F5A P1A F3A 91.1(5)
F5A P1A F4A 89.2(5)
F6A P1A F1A 89.4(5)
F6A P1A F2A 92.8(6)
F6A P1A F3A 178.0(6)
F6A P1A F4A 92.5(6)
F6A P1A F5A 88.6(6)
F1 P1 F2 88.8(4)
F3 P1 F1 89.6(4)
F3 P1 F2 89.0(5)
F3 P1 F5 91.2(5)
F4 P1 F1 179.2(5)
F4 P1 F2 90.4(4)
F4 P1 F3 90.7(4)
F4 P1 F5 89.9(4)
F5 P1 F1 90.9(4)
F5 P1 F2 179.6(5)
F6 P1 F1 89.2(4)
F6 P1 F2 90.5(4)
F6 P1 F3 178.7(5)
F6 P1 F4 90.6(4)
F6 P1 F5 89.3(4)

loop_
_geom_bond_atom_site_label_1
_geom_bond_atom_site_label_2
_geom_bond_distance
C1A C2A 1.382(13)
C2A C3A 1.373(15)
C3A C4A 1.384(15)
C4A C5A 1.387(13)
C5A C6A 1.457(13)
C6A C7A 1.386(13)
C7A C8A 1.377(15)
C8A C9A 1.384(14)
C9A C10A 1.393(13)
C10A C11A 1.458(13)
C11A C12A 1.387(13)
C12A C13A 1.364(14)
C13A C14A 1.394(15)
C14A C15A 1.372(14)
C16A C17A 1.369(14)
C17A C18A 1.377(14)
C18A C19A 1.398(13)
C19A C20A 1.386(13)
C20A C21A 1.468(12)
C21A C22A 1.416(12)
C21A C26A 1.390(13)
C22A C23A 1.411(13)
C23A C24A 1.405(13)
C23A C32A 1.504(12)
C24A C25A 1.404(12)
C25A C26A 1.429(12)
C25A C27A 1.456(13)
C27A C28A 1.405(13)
C28A C29A 1.361(14)
C29A C30A 1.379(14)
C30A C31A 1.355(13)
C32A C33A 1.398(13)
C32A C37A 1.414(13)
C33A C34A 1.404(12)
C34A C35A 1.412(12)
C35A C36A 1.408(13)
C35A C38A 1.484(12)
C36A C37A 1.385(12)
C38A C39A 1.412(13)
C38A C43A 1.419(13)
C39A C40A 1.388(13)
C40A C41A 1.392(13)
C41A C42A 1.393(13)
C41A C44A 1.521(12)
C42A C43A 1.386(13)
C44A C45A 1.401(13)
C44A C49A 1.394(14)
C45A C46A 1.395(13)
C46A C47A 1.380(15)
C47A C48A 1.390(14)
C48A C49A 1.390(13)
C50A C51A 1.418(15)
C50A C55A 1.407(13)
C51A C52A 1.390(15)
C52A C53A 1.382(15)
C53A C54A 1.386(15)
C54A C55A 1.393(15)
C57A C58A 1.394(13)
C57A C62A 1.375(15)
C58A C59A 1.393(16)
C59A C60A 1.349(15)
C60A C61A 1.369(14)
C61A C62A 1.418(15)
N1A C1A 1.380(12)
N1A C5A 1.377(11)
N2A C6A 1.383(11)
N2A C10A 1.349(11)
N3A C11A 1.387(11)
N3A C15A 1.348(11)
N4A C16A 1.370(11)
N4A C20A 1.400(12)
N5A C27A 1.413(11)
N5A C31A 1.364(12)
N6A C47A 1.443(12)
N6A C50A 1.417(13)
N6A C57A 1.439(13)
O1A C60A 1.384(13)
O1A C63A 1.421(13)
O2A C53A 1.371(13)
O2A C56A 1.422(14)
Os1A C26A 1.978(9)
Os1A N1A 2.073(8)
Os1A N2A 2.035(7)
Os1A N3A 2.085(7)
Os1A N4A 2.083(8)
Os1A N5A 2.101(8)
C1 C2 1.369(16)
C2 C3 1.373(18)
C3 C4 1.394(17)
C4 C5 1.392(14)
C5 C6 1.468(14)
C6 C7 1.403(13)
C7 C8 1.364(16)
C8 C9 1.388(15)
C9 C10 1.394(13)
C10 C11 1.472(13)
C11 C12 1.396(13)
C12 C13 1.386(14)
C13 C14 1.374(15)
C14 C15 1.389(14)
C16 C17 1.371(15)
C17 C18 1.389(16)
C18 C19 1.401(17)
C19 C20 1.369(15)
C20 C21 1.483(15)
C21 C22 1.402(14)
C21 C26 1.411(13)
C22 C23 1.406(15)
C23 C24 1.411(14)
C23 C32 1.494(14)
C24 C25 1.405(13)
C25 C26 1.413(14)
C25 C27 1.465(14)
C27 C28 1.402(14)
C28 C29 1.379(14)
C29 C30 1.404(15)
C30 C31 1.392(15)
C32 C33 1.375(15)
C32 C37 1.379(16)
C33 C34 1.391(15)
C34 C35 1.400(16)
C35 C36 1.387(15)
C35 C38 1.513(14)
C36 C37 1.404(14)
C38 C39 1.365(16)
C38 C43 1.402(16)
C39 C40 1.397(14)
C40 C41 1.409(16)
C41 C42 1.364(16)
C41 C44 1.480(14)
C42 C43 1.406(14)
C44 C45 1.401(16)
C44 C49 1.399(17)
C45 C46 1.410(14)
C46 C47 1.370(16)
C47 C48 1.401(17)
C48 C49 1.438(16)
C50 C51 1.377(16)
C50 C55 1.399(16)
C51 C52 1.394(16)
C52 C53 1.400(17)
C53 C54 1.370(17)
C54 C55 1.355(17)
C57 C58 1.367(17)
C57 C62 1.336(17)
C58 C59 1.36(2)
C59 C60 1.326(18)
C60 C61 1.372(17)
C61 C62 1.423(19)
N1 C1 1.371(12)
N1 C5 1.371(12)
N2 C6 1.352(11)
N2 C10 1.361(11)
N3 C11 1.369(11)
N3 C15 1.347(12)
N4 C16 1.369(12)
N4 C20 1.370(12)
N5 C27 1.387(12)
N5 C31 1.355(12)
N6 C47 1.431(14)
N6 C50 1.417(15)
N6 C57 1.424(15)
O1 C60 1.379(13)
O1 C63 1.391(15)
O2 C53 1.368(14)
O2 C56 1.425(17)
Os1 C26 1.984(10)
Os1 N1 2.069(8)
Os1 N2 2.045(7)
Os1 N3 2.089(8)
Os1 N4 2.088(8)
Os1 N5 2.091(8)
P1A F1A 1.597(7)
P1A F2A 1.585(7)
P1A F3A 1.592(9)
P1A F4A 1.577(7)
P1A F5A 1.560(7)
P1A F6A 1.559(9)
P1 F1 1.602(7)
P1 F2 1.610(7)
P1 F3 1.595(7)
P1 F4 1.593(7)
P1 F5 1.598(7)
P1 F6 1.590(7)

loop_
_geom_torsion_atom_site_label_1
_geom_torsion_atom_site_label_2
_geom_torsion_atom_site_label_3
_geom_torsion_atom_site_label_4
_geom_torsion
C1A C2A C3A C4A -1.1(19)
C1A N1A C5A C4A 2.1(14)
C1A N1A C5A C6A -176.8(9)
C2A C3A C4A C5A 1.6(19)
C3A C4A C5A C6A 176.7(11)
C3A C4A C5A N1A -2.2(17)
C4A C5A C6A C7A 4.2(17)
C4A C5A C6A N2A -175.7(10)
C5A C6A C7A C8A -178.2(10)
C5A N1A C1A C2A -1.7(15)
C6A C7A C8A C9A -1.9(17)
C6A N2A C10A C9A 1.9(13)
C6A N2A C10A C11A -179.4(8)
C7A C8A C9A C10A 2.0(16)
C8A C9A C10A C11A 179.5(10)
C8A C9A C10A N2A -2.0(15)
C9A C10A C11A C12A -3.7(17)
C9A C10A C11A N3A 177.9(9)
C10A C11A C12A C13A -179.3(10)
C10A N2A C6A C5A 178.2(8)
C10A N2A C6A C7A -1.7(14)
C11A C12A C13A C14A 0.2(16)
C11A N3A C15A C14A 0.0(15)
C12A C13A C14A C15A 0.7(17)
C13A C14A C15A N3A -0.8(17)
C15A N3A C11A C10A 179.3(8)
C15A N3A C11A C12A 0.8(14)
C16A C17A C18A C19A 0.0(14)
C16A N4A C20A C19A -2.5(12)
C16A N4A C20A C21A 179.5(8)
C17A C18A C19A C20A -2.6(15)
C18A C19A C20A C21A -178.4(9)
C18A C19A C20A N4A 4.0(14)
C19A C20A C21A C22A 4.0(16)
C19A C20A C21A C26A -179.6(9)
C20A C21A C22A C23A 175.7(9)
C20A C21A C26A C25A -178.6(8)
C20A C21A C26A Os1A 0.4(11)
C20A N4A C16A C17A -0.1(13)
C21A C22A C23A C24A 3.3(14)
C21A C22A C23A C32A -175.7(8)
C22A C21A C26A C25A -1.9(13)
C22A C21A C26A Os1A 177.0(7)
C22A C23A C24A C25A -3.7(14)
C22A C23A C32A C33A -36.2(14)
C22A C23A C32A C37A 141.9(10)
C23A C24A C25A C26A 1.3(13)
C23A C24A C25A C27A -177.5(9)
C23A C32A C33A C34A -179.9(9)
C23A C32A C37A C36A 179.4(9)
C24A C23A C32A C33A 144.7(10)
C24A C23A C32A C37A -37.1(13)
C24A C25A C26A C21A 1.5(13)
C24A C25A C26A Os1A -177.5(7)
C24A C25A C27A C28A -3.0(16)
C24A C25A C27A N5A 174.5(8)
C25A C27A C28A C29A 174.9(10)
C26A C21A C22A C23A -0.4(14)
C26A C25A C27A C28A 178.1(9)
C26A C25A C27A N5A -4.5(11)
C27A C25A C26A C21A -179.5(8)
C27A C25A C26A Os1A 1.6(10)
C27A C28A C29A C30A 0.6(17)
C27A N5A C31A C30A -0.3(14)
C28A C29A C30A C31A 1.4(17)
C29A C30A C31A N5A -1.6(16)
C31A N5A C27A C25A -175.5(8)
C31A N5A C27A C28A 2.2(12)
C32A C23A C24A C25A 175.3(8)
C32A C33A C34A C35A 0.4(15)
C33A C32A C37A C36A -2.4(14)
C33A C34A C35A C36A -2.2(14)
C33A C34A C35A C38A 179.7(9)
C34A C35A C36A C37A 1.7(14)
C34A C35A C38A C39A 149.1(10)
C34A C35A C38A C43A -31.9(14)
C35A C36A C37A C32A 0.6(15)
C35A C38A C39A C40A 176.3(9)
C35A C38A C43A C42A -177.5(9)
C36A C35A C38A C39A -28.9(14)
C36A C35A C38A C43A 150.1(10)
C37A C32A C33A C34A 1.9(14)
C38A C35A C36A C37A 179.8(9)
C38A C39A C40A C41A 2.9(16)
C39A C38A C43A C42A 1.6(14)
C39A C40A C41A C42A -1.6(15)
C39A C40A C41A C44A -177.5(9)
C40A C41A C42A C43A 0.4(15)
C40A C41A C44A C45A -7.7(15)
C40A C41A C44A C49A 170.4(10)
C41A C42A C43A C38A -0.5(16)
C41A C44A C45A C46A 174.5(10)
C41A C44A C49A C48A -175.9(10)
C42A C41A C44A C45A 176.6(10)
C42A C41A C44A C49A -5.4(15)
C43A C38A C39A C40A -2.8(14)
C44A C41A C42A C43A 176.4(9)
C44A C45A C46A C47A 1.5(18)
C45A C44A C49A C48A 2.2(17)
C45A C46A C47A C48A 2.0(18)
C45A C46A C47A N6A -174.9(10)
C46A C47A C48A C49A -3.5(18)
C47A C48A C49A C44A 1.3(18)
C47A N6A C50A C51A 56.7(13)
C47A N6A C50A C55A -125.7(10)
C47A N6A C57A C58A -146.9(10)
C47A N6A C57A C62A 35.4(14)
C49A C44A C45A C46A -3.6(17)
C50A C51A C52A C53A -1.4(17)
C50A N6A C47A C46A -159.0(10)
C50A N6A C47A C48A 24.2(15)
C50A N6A C57A C58A 63.2(13)
C50A N6A C57A C62A -114.5(11)
C51A C50A C55A C54A -0.1(14)
C51A C52A C53A C54A -0.1(16)
C51A C52A C53A O2A -179.6(10)
C52A C53A C54A C55A 1.5(17)
C53A C54A C55A C50A -1.4(16)
C55A C50A C51A C52A 1.5(15)
C56A O2A C53A C52A -15.9(17)
C56A O2A C53A C54A 164.5(10)
C57A C58A C59A C60A 1.6(17)
C57A N6A C47A C46A 51.7(13)
C57A N6A C47A C48A -125.1(12)
C57A N6A C50A C51A -154.1(9)
C57A N6A C50A C55A 23.4(13)
C58A C57A C62A C61A 1.1(16)
C58A C59A C60A C61A -2.3(17)
C58A C59A C60A O1A 178.8(10)
C59A C60A C61A C62A 2.4(16)
C60A C61A C62A C57A -1.8(17)
C62A C57A C58A C59A -1.0(16)
C63A O1A C60A C59A 174.5(10)
C63A O1A C60A C61A -4.3(15)
N1A C1A C2A C3A 1.1(18)
N1A C5A C6A C7A -176.8(10)
N1A C5A C6A N2A 3.3(12)
N2A C6A C7A C8A 1.7(15)
N2A C10A C11A C12A 177.8(9)
N2A C10A C11A N3A -0.6(12)
N3A C11A C12A C13A -0.9(15)
N4A C16A C17A C18A 1.4(14)
N4A C20A C21A C22A -178.2(9)
N4A C20A C21A C26A -1.8(11)
N5A C27A C28A C29A -2.4(15)
N6A C47A C48A C49A 173.3(10)
N6A C50A C51A C52A 179.2(9)
N6A C50A C55A C54A -177.8(9)
N6A C57A C58A C59A -178.7(10)
N6A C57A C62A C61A 178.9(9)
O1A C60A C61A C62A -178.9(10)
O2A C53A C54A C55A -178.9(10)
Os1A N1A C1A C2A -177.1(8)
Os1A N1A C5A C4A 178.0(8)
Os1A N1A C5A C6A -1.0(11)
Os1A N2A C6A C5A -4.2(10)
Os1A N2A C6A C7A 175.9(7)
Os1A N2A C10A C9A -175.7(7)
Os1A N2A C10A C11A 2.9(11)
Os1A N3A C11A C10A -1.8(11)
Os1A N3A C11A C12A 179.7(7)
Os1A N3A C15A C14A -178.7(8)
Os1A N4A C16A C17A 176.6(7)
Os1A N4A C20A C19A -179.6(7)
Os1A N4A C20A C21A 2.5(9)
Os1A N5A C27A C25A 5.4(9)
Os1A N5A C27A C28A -176.9(7)
Os1A N5A C31A C30A 178.8(8)
C1 C2 C3 C4 0.5(19)
C1 N1 C5 C4 -1.1(14)
C1 N1 C5 C6 -179.4(8)
C2 C3 C4 C5 -0.4(18)
C3 C4 C5 C6 178.9(10)
C3 C4 C5 N1 0.7(16)
C4 C5 C6 C7 2.6(16)
C4 C5 C6 N2 -178.5(9)
C5 C6 C7 C8 176.8(10)
C5 N1 C1 C2 1.3(15)
C6 C7 C8 C9 1.2(17)
C6 N2 C10 C9 -0.1(14)
C6 N2 C10 C11 -178.9(8)
C7 C8 C9 C10 0.2(17)
C8 C9 C10 C11 177.9(10)
C8 C9 C10 N2 -0.7(15)
C9 C10 C11 C12 -5.0(16)
C9 C10 C11 N3 178.7(10)
C10 C11 C12 C13 -175.2(10)
C10 N2 C6 C5 -177.6(8)
C10 N2 C6 C7 1.4(14)
C11 C12 C13 C14 -0.3(17)
C11 N3 C15 C14 0.9(15)
C12 C13 C14 C15 0.0(18)
C13 C14 C15 N3 -0.3(18)
C15 N3 C11 C10 175.2(9)
C15 N3 C11 C12 -1.2(14)
C16 C17 C18 C19 -2(2)
C16 N4 C20 C19 -0.4(18)
C16 N4 C20 C21 180.0(10)
C17 C18 C19 C20 1(3)
C18 C19 C20 C21 179.4(15)
C18 C19 C20 N4 0(2)
C19 C20 C21 C22 1(2)
C19 C20 C21 C26 -179.9(14)
C20 C21 C22 C23 -177.9(12)
C20 C21 C26 C25 -179.6(10)
C20 C21 C26 Os1 -1.3(13)
C20 N4 C16 C17 -0.4(16)
C21 C22 C23 C24 -3.0(19)
C21 C22 C23 C32 177.5(12)
C22 C21 C26 C25 -0.5(17)
C22 C21 C26 Os1 177.8(9)
C22 C23 C24 C25 0.3(19)
C22 C23 C32 C33 42.4(19)
C22 C23 C32 C37 -135.4(13)
C23 C24 C25 C26 2.4(17)
C23 C24 C25 C27 -178.2(11)
C23 C32 C33 C34 -178.0(12)
C23 C32 C37 C36 177.4(12)
C24 C23 C32 C33 -137.0(13)
C24 C23 C32 C37 45.1(18)
C24 C25 C26 C21 -2.3(16)
C24 C25 C26 Os1 179.4(8)
C24 C25 C27 C28 0.1(18)
C24 C25 C27 N5 -178.8(10)
C25 C27 C28 C29 -176.9(10)
C26 C21 C22 C23 3.2(19)
C26 C25 C27 C28 179.5(10)
C26 C25 C27 N5 0.6(12)
C27 C25 C26 C21 178.2(10)
C27 C25 C26 Os1 -0.1(12)
C27 C28 C29 C30 -1.4(17)
C27 N5 C31 C30 -0.6(14)
C28 C29 C30 C31 0.0(17)
C29 C30 C31 N5 1.1(16)
C31 N5 C27 C25 178.1(8)
C31 N5 C27 C28 -0.9(14)
C32 C23 C24 C25 179.7(11)
C32 C33 C34 C35 1(2)
C33 C32 C37 C36 -1(2)
C33 C34 C35 C36 -2.0(19)
C33 C34 C35 C38 178.9(12)
C34 C35 C36 C37 1.3(19)
C34 C35 C38 C39 29.5(18)
C34 C35 C38 C43 -152.0(12)
C35 C36 C37 C32 0(2)
C35 C38 C39 C40 176.7(11)
C35 C38 C43 C42 -176.8(11)
C36 C35 C38 C39 -149.5(12)
C36 C35 C38 C43 29.1(17)
C37 C32 C33 C34 0(2)
C38 C35 C36 C37 -179.6(11)
C38 C39 C40 C41 -0.7(19)
C39 C38 C43 C42 1.9(18)
C39 C40 C41 C42 3.3(18)
C39 C40 C41 C44 -175.2(11)
C40 C41 C42 C43 -3.3(19)
C40 C41 C44 C45 -19.8(18)
C40 C41 C44 C49 159.8(13)
C41 C42 C43 C38 0.8(19)
C41 C44 C45 C46 179.0(11)
C41 C44 C49 C48 -180.0(13)
C42 C41 C44 C45 161.8(12)
C42 C41 C44 C49 -18.6(19)
C43 C38 C39 C40 -1.9(18)
C44 C41 C42 C43 175.2(11)
C44 C45 C46 C47 -0.3(19)
C45 C44 C49 C48 0(2)
C45 C46 C47 C48 2(2)
C45 C46 C47 N6 -179.4(11)
C46 C47 C48 C49 -3(2)
C47 C48 C49 C44 2(2)
C47 N6 C50 C51 -50.2(18)
C47 N6 C50 C55 131.5(13)
C47 N6 C57 C58 121.5(15)
C47 N6 C57 C62 -58.5(19)
C49 C44 C45 C46 -0.6(18)
C50 C51 C52 C53 -1(2)
C50 N6 C47 C46 -36.7(19)
C50 N6 C47 C48 141.7(13)
C50 N6 C57 C58 -39.4(19)
C50 N6 C57 C62 140.5(15)
C51 C50 C55 C54 1.8(19)
C51 C52 C53 C54 2.2(19)
C51 C52 C53 O2 -179.0(12)
C52 C53 C54 C55 -2(2)
C53 C54 C55 C50 0(2)
C55 C50 C51 C52 -1.4(19)
C56 O2 C53 C52 2.1(19)
C56 O2 C53 C54 -179.1(13)
C57 C58 C59 C60 0(3)
C57 N6 C47 C46 162.5(12)
C57 N6 C47 C48 -19.1(19)
C57 N6 C50 C51 110.7(14)
C57 N6 C50 C55 -67.7(17)
C58 C57 C62 C61 0(2)
C58 C59 C60 C61 0(3)
C58 C59 C60 O1 -179.5(16)
C59 C60 C61 C62 1(2)
C60 C61 C62 C57 -1(2)
C62 C57 C58 C59 0(3)
C63 O1 C60 C59 -175.3(15)
C63 O1 C60 C61 6(2)
N1 C1 C2 C3 -1.0(19)
N1 C5 C6 C7 -179.1(9)
N1 C5 C6 N2 -0.2(12)
N2 C6 C7 C8 -2.0(15)
N2 C10 C11 C12 173.7(9)
N2 C10 C11 N3 -2.6(12)
N3 C11 C12 C13 0.9(15)
N4 C16 C17 C18 2(2)
N4 C20 C21 C22 -179.3(12)
N4 C20 C21 C26 -0.3(15)
N5 C27 C28 C29 1.9(16)
N6 C47 C48 C49 178.5(13)
N6 C50 C51 C52 -179.8(12)
N6 C50 C55 C54 -179.8(12)
N6 C57 C58 C59 -179.6(16)
N6 C57 C62 C61 -179.7(14)
O1 C60 C61 C62 -179.8(13)
O2 C53 C54 C55 179.2(12)
Os1 N1 C1 C2 178.2(9)
Os1 N1 C5 C4 -178.5(8)
Os1 N1 C5 C6 3.2(10)
Os1 N2 C6 C5 -3.0(10)
Os1 N2 C6 C7 176.0(7)
Os1 N2 C10 C9 -174.6(7)
Os1 N2 C10 C11 6.5(11)
Os1 N3 C11 C10 -2.3(10)
Os1 N3 C11 C12 -178.7(7)
Os1 N3 C15 C14 178.1(8)
Os1 N4 C16 C17 177.8(9)
Os1 N4 C20 C19 -178.7(11)
Os1 N4 C20 C21 1.6(13)
Os1 N5 C27 C25 -0.9(11)
Os1 N5 C27 C28 -179.8(7)
Os1 N5 C31 C30 178.2(8)
